data_1507068
loop_
_publ_author_name
'Fujita, Megumi'
'Qi, Guizhong'
'Verkerk, Udo H.'
'Dzwiniel, Trevor L.'
'McDonald, Robert'
'Stryker, Jeffrey M.'

_publ_section_title
;
 Selective syntheses of partially etherified derivatives of
 tetrakis(2-hydroxyphenyl)ethene. An alternative to the calix[4]arene
 ligand system.
;
_journal_issue 16
_journal_name_full 'Organic letters'
_journal_page_first 2653
_journal_page_last 2656
_journal_paper_doi 10.1021/ol0491639
_journal_volume 6
_journal_year 2004
_chemical_formula_moiety 'C26 H18 O4, C4 H10 O'
_chemical_formula_sum 'C30 H28 O5'
_chemical_formula_weight 468.52
_space_group_IT_number 2
_symmetry_cell_setting triclinic
_symmetry_space_group_name_Hall '-P 1'
_symmetry_space_group_name_H-M 'P -1'
_atom_sites_solution_hydrogens geom
_atom_sites_solution_primary direct
_atom_sites_solution_secondary difmap
_audit_creation_method 'manual editing of SHELXL template'
_cell_angle_alpha 88.872(2)
_cell_angle_beta 74.665(2)
_cell_angle_gamma 65.160(2)
_cell_formula_units_Z 2
_cell_length_a 8.8406(10)
_cell_length_b 9.5462(11)
_cell_length_c 16.604(2)
_cell_measurement_reflns_used 1532
_cell_measurement_temperature 193(2)
_cell_measurement_theta_max 25.70
_cell_measurement_theta_min 1.00
_cell_volume 1219.7(2)
_computing_cell_refinement 'Bruker SAINT (Bruker, 1997)'
_computing_data_collection 'Bruker SMART (Bruker, 1997)'
_computing_data_reduction 'Bruker SAINT (Bruker, 1997)'
_computing_molecular_graphics 'Bruker SHELXTL (Bruker, 1997)'
_computing_publication_material 'Bruker SHELXTL (Bruker, 1997)'
_computing_structure_refinement 'SHELXL-97 (Sheldrick, 1997)'
_computing_structure_solution 'SHELXS-97 (Sheldrick, 1990)'
_diffrn_ambient_temperature 193(2)
_diffrn_detector_area_resol_mean 8.192
_diffrn_measured_fraction_theta_full 0.993
_diffrn_measured_fraction_theta_max 0.993
_diffrn_measurement_device_type 'Bruker P4/RA diffractometer/SMART 1000 CCD area detector'
_diffrn_measurement_method '\f and\w scans'
_diffrn_radiation_monochromator graphite
_diffrn_radiation_source 'fine-focus rotating anode'
_diffrn_radiation_type MoK\a
_diffrn_radiation_wavelength 0.71073
_diffrn_reflns_av_R_equivalents 0.0687
_diffrn_reflns_av_sigmaI/netI 0.2301
_diffrn_reflns_limit_h_max 10
_diffrn_reflns_limit_h_min -9
_diffrn_reflns_limit_k_max 10
_diffrn_reflns_limit_k_min -11
_diffrn_reflns_limit_l_max 19
_diffrn_reflns_limit_l_min -20
_diffrn_reflns_number 6660
_diffrn_reflns_theta_full 25.70
_diffrn_reflns_theta_max 25.70
_diffrn_reflns_theta_min 1.28
_diffrn_standards_decay_% 0
_diffrn_standards_interval_time 0
_diffrn_standards_number 0
_exptl_absorpt_coefficient_mu 0.086
_exptl_absorpt_correction_T_max 0.9966
_exptl_absorpt_correction_T_min 0.9763
_exptl_absorpt_correction_type none
_exptl_crystal_colour colorless
_exptl_crystal_density_diffrn 1.276
_exptl_crystal_density_method 'not measured'
_exptl_crystal_description prism
_exptl_crystal_F_000 496
_exptl_crystal_size_max 0.28
_exptl_crystal_size_mid 0.08
_exptl_crystal_size_min 0.04
_refine_diff_density_max 0.316
_refine_diff_density_min -0.303
_refine_diff_density_rms 0.054
_refine_ls_extinction_method none
_refine_ls_goodness_of_fit_ref 0.807
_refine_ls_hydrogen_treatment constr
_refine_ls_matrix_type full
_refine_ls_number_parameters 318
_refine_ls_number_reflns 4614
_refine_ls_number_restraints 0
_refine_ls_restrained_S_all 0.807
_refine_ls_R_factor_all 0.1964
_refine_ls_R_factor_gt 0.0578
_refine_ls_shift/su_max 0.006
_refine_ls_shift/su_mean 0.001
_refine_ls_structure_factor_coef Fsqd
_refine_ls_weighting_details 'calc w=1/[\s^2^(Fo^2^)+(0.0466P)^2^+0.0000P] where P=(Fo^2^+2Fc^2^)/3'
_refine_ls_weighting_scheme calc
_refine_ls_wR_factor_gt 0.1096
_refine_ls_wR_factor_ref 0.1516
_reflns_number_gt 1550
_reflns_number_total 4614
_reflns_threshold_expression I>2\s(I)
_cod_data_source_file ol0491639si20040621_120843.cif
_cod_data_source_block compound(8)
_cod_depositor_comments
;
The following automatic conversions were performed:

'_symmetry_cell_setting' value 'Triclinic' changed to 'triclinic'
according to /home/saulius/struct/CIF-dictionaries/cif_core.dic
dictionary named 'cif_core.dic' version 2.4.1 from 2010-06-29.

Automatic conversion script
Id: cif_fix_values 1715 2011-07-08 13:25:40Z adriana 
;
_cod_database_code 1507068

loop_
_symmetry_equiv_pos_as_xyz
'x, y, z'
'-x, -y, -z'

loop_
_atom_site_label
_atom_site_type_symbol
_atom_site_fract_x
_atom_site_fract_y
_atom_site_fract_z
_atom_site_U_iso_or_equiv
_atom_site_adp_type
_atom_site_occupancy
_atom_site_symmetry_multiplicity
_atom_site_calc_flag
_atom_site_refinement_flags
O1 O 0.7918(3) 0.4140(3) 0.32005(17) 0.0399(7) Uani 1 1 d .
O2 O 0.4160(3) 0.6025(3) 0.29920(18) 0.0446(8) Uani 1 1 d .
H2 H 0.3187 0.6706 0.3268 0.067 Uiso 1 1 calc R
O3 O 0.7960(3) 0.1758(3) 0.16455(17) 0.0410(8) Uani 1 1 d .
O4 O 0.7040(5) 0.7094(4) 0.3249(2) 0.0674(10) Uani 1 1 d .
H4 H 0.7311 0.6229 0.3441 0.101 Uiso 1 1 calc R
C1 C 0.6852(5) 0.3206(4) 0.2198(3) 0.0351(11) Uani 1 1 d .
C2 C 0.8118(5) 0.3958(4) 0.2299(2) 0.0300(10) Uani 1 1 d .
C11 C 0.6270(5) 0.2845(5) 0.3084(3) 0.0345(10) Uani 1 1 d .
C12 C 0.6936(5) 0.3370(5) 0.3604(3) 0.0385(11) Uani 1 1 d .
C13 C 0.6595(6) 0.3226(5) 0.4452(3) 0.0502(13) Uani 1 1 d .
H13 H 0.7034 0.3636 0.4804 0.060 Uiso 1 1 calc R
C14 C 0.5582(6) 0.2454(6) 0.4765(3) 0.0586(14) Uani 1 1 d .
H14 H 0.5345 0.2298 0.5344 0.070 Uiso 1 1 calc R
C15 C 0.4904(6) 0.1903(6) 0.4249(3) 0.0639(15) Uani 1 1 d .
H15 H 0.4202 0.1385 0.4481 0.077 Uiso 1 1 calc R
C16 C 0.5232(5) 0.2094(5) 0.3405(3) 0.0503(13) Uani 1 1 d .
H16 H 0.4760 0.1722 0.3054 0.060 Uiso 1 1 calc R
C21 C 0.5371(5) 0.4136(5) 0.1823(3) 0.0335(10) Uani 1 1 d .
C22 C 0.4024(5) 0.5516(5) 0.2257(3) 0.0369(11) Uani 1 1 d .
C23 C 0.2627(5) 0.6344(5) 0.1949(3) 0.0425(12) Uani 1 1 d .
H23 H 0.1720 0.7290 0.2247 0.051 Uiso 1 1 calc R
C24 C 0.2560(5) 0.5785(5) 0.1204(3) 0.0469(13) Uani 1 1 d .
H24 H 0.1586 0.6336 0.0999 0.056 Uiso 1 1 calc R
C25 C 0.3895(6) 0.4433(5) 0.0755(3) 0.0474(12) Uani 1 1 d .
H25 H 0.3856 0.4068 0.0236 0.057 Uiso 1 1 calc R
C26 C 0.5293(5) 0.3615(5) 0.1069(3) 0.0415(11) Uani 1 1 d .
H26 H 0.6211 0.2683 0.0763 0.050 Uiso 1 1 calc R
C31 C 0.9864(5) 0.2663(4) 0.1877(2) 0.0308(10) Uani 1 1 d .
C32 C 0.9656(5) 0.1471(5) 0.1545(3) 0.0391(11) Uani 1 1 d .
C33 C 1.1041(5) 0.0120(5) 0.1110(3) 0.0471(12) Uani 1 1 d .
H33 H 1.0870 -0.0684 0.0876 0.056 Uiso 1 1 calc R
C34 C 1.2684(6) 0.0007(5) 0.1037(3) 0.0563(14) Uani 1 1 d .
H34 H 1.3667 -0.0906 0.0750 0.068 Uiso 1 1 calc R
C35 C 1.2944(5) 0.1185(5) 0.1370(3) 0.0519(13) Uani 1 1 d .
H35 H 1.4090 0.1071 0.1310 0.062 Uiso 1 1 calc R
C36 C 1.1521(5) 0.2531(5) 0.1792(3) 0.0418(12) Uani 1 1 d .
H36 H 1.1683 0.3347 0.2018 0.050 Uiso 1 1 calc R
C41 C 0.7864(4) 0.5502(5) 0.1942(3) 0.0300(10) Uani 1 1 d .
C42 C 0.7442(5) 0.6884(5) 0.2397(3) 0.0370(11) Uani 1 1 d .
C43 C 0.7356(5) 0.8204(5) 0.2007(3) 0.0453(12) Uani 1 1 d .
H43 H 0.7082 0.9131 0.2332 0.054 Uiso 1 1 calc R
C44 C 0.7666(5) 0.8168(5) 0.1155(3) 0.0482(13) Uani 1 1 d .
H44 H 0.7611 0.9072 0.0889 0.058 Uiso 1 1 calc R
C45 C 0.8057(5) 0.6829(5) 0.0675(3) 0.0396(11) Uani 1 1 d .
H45 H 0.8244 0.6821 0.0085 0.048 Uiso 1 1 calc R
C46 C 0.8178(5) 0.5485(5) 0.1061(3) 0.0368(11) Uani 1 1 d .
H46 H 0.8472 0.4559 0.0731 0.044 Uiso 1 1 calc R
O1S O 0.1080(4) 0.8266(4) 0.38901(18) 0.0547(9) Uani 1 1 d .
C1S C 0.0678(7) 0.9846(6) 0.3719(4) 0.0840(19) Uani 1 1 d .
H1SA H -0.0200 1.0558 0.4213 0.101 Uiso 1 1 calc R
H1SB H 0.0178 1.0067 0.3237 0.101 Uiso 1 1 calc R
C2S C 0.2230(8) 1.0116(6) 0.3526(3) 0.0922(19) Uani 1 1 d .
H2SA H 0.1931 1.1196 0.3409 0.111 Uiso 1 1 calc R
H2SB H 0.3094 0.9419 0.3033 0.111 Uiso 1 1 calc R
H2SC H 0.2712 0.9916 0.4007 0.111 Uiso 1 1 calc R
C3S C -0.0383(7) 0.7913(9) 0.4094(4) 0.104(2) Uani 1 1 d .
H3SA H -0.0923 0.8125 0.3627 0.125 Uiso 1 1 calc R
H3SB H -0.1258 0.8583 0.4603 0.125 Uiso 1 1 calc R
C4S C 0.0152(8) 0.6288(9) 0.4244(5) 0.149(4) Uani 1 1 d .
H4SA H -0.0861 0.6056 0.4376 0.179 Uiso 1 1 calc R
H4SB H 0.0658 0.6088 0.4716 0.179 Uiso 1 1 calc R
H4SC H 0.1018 0.5628 0.3740 0.179 Uiso 1 1 calc R

loop_
_atom_site_aniso_label
_atom_site_aniso_U_11
_atom_site_aniso_U_22
_atom_site_aniso_U_33
_atom_site_aniso_U_23
_atom_site_aniso_U_13
_atom_site_aniso_U_12
O1 0.0445(17) 0.0421(18) 0.0308(19) 0.0003(15) -0.0126(15) -0.0151(15)
O2 0.0408(17) 0.0368(19) 0.049(2) 0.0004(16) -0.0209(16) -0.0045(15)
O3 0.0376(17) 0.0353(17) 0.045(2) -0.0014(15) -0.0066(16) -0.0134(14)
O4 0.089(3) 0.062(2) 0.052(2) -0.0057(19) -0.016(2) -0.034(2)
C1 0.027(2) 0.026(2) 0.046(3) -0.001(2) -0.005(2) -0.007(2)
C2 0.032(2) 0.027(2) 0.028(3) 0.000(2) -0.008(2) -0.011(2)
C11 0.030(2) 0.026(2) 0.036(3) 0.007(2) -0.005(2) -0.004(2)
C12 0.036(3) 0.031(3) 0.035(3) 0.008(2) -0.005(2) -0.004(2)
C13 0.051(3) 0.046(3) 0.031(3) 0.005(3) -0.003(3) -0.004(3)
C14 0.056(3) 0.054(3) 0.037(3) 0.013(3) -0.003(3) -0.002(3)
C15 0.049(3) 0.052(4) 0.060(4) 0.017(3) 0.010(3) -0.009(3)
C16 0.045(3) 0.041(3) 0.058(4) 0.011(3) -0.006(3) -0.017(2)
C21 0.039(2) 0.032(3) 0.037(3) 0.007(2) -0.012(2) -0.022(2)
C22 0.034(2) 0.039(3) 0.041(3) 0.006(2) -0.016(2) -0.016(2)
C23 0.046(3) 0.038(3) 0.049(3) 0.010(2) -0.023(3) -0.018(2)
C24 0.044(3) 0.046(3) 0.067(4) 0.022(3) -0.030(3) -0.026(3)
C25 0.052(3) 0.061(3) 0.047(3) 0.006(3) -0.025(3) -0.034(3)
C26 0.043(3) 0.043(3) 0.045(3) 0.005(2) -0.009(2) -0.026(2)
C31 0.031(2) 0.026(2) 0.033(3) 0.009(2) -0.011(2) -0.010(2)
C32 0.029(2) 0.037(3) 0.041(3) 0.009(2) -0.004(2) -0.008(2)
C33 0.045(3) 0.030(3) 0.057(3) 0.005(3) -0.010(3) -0.011(2)
C34 0.044(3) 0.034(3) 0.064(4) 0.010(3) -0.003(3) 0.001(2)
C35 0.034(3) 0.039(3) 0.069(4) 0.016(3) -0.007(3) -0.008(2)
C36 0.037(3) 0.035(3) 0.053(3) 0.014(3) -0.018(2) -0.012(2)
C41 0.026(2) 0.033(3) 0.035(3) 0.003(2) -0.013(2) -0.014(2)
C42 0.034(2) 0.043(3) 0.032(3) -0.009(3) -0.006(2) -0.016(2)
C43 0.047(3) 0.027(3) 0.059(4) -0.006(3) -0.008(3) -0.017(2)
C44 0.037(3) 0.031(3) 0.081(4) 0.017(3) -0.022(3) -0.017(2)
C45 0.040(3) 0.039(3) 0.040(3) 0.010(2) -0.016(2) -0.014(2)
C46 0.033(2) 0.038(3) 0.041(3) 0.009(2) -0.014(2) -0.016(2)
O1S 0.0392(18) 0.063(2) 0.047(2) 0.0091(18) -0.0093(16) -0.0093(17)
C1S 0.084(4) 0.053(4) 0.094(5) -0.013(4) -0.054(4) 0.009(3)
C2S 0.140(6) 0.053(4) 0.085(5) 0.023(3) -0.042(4) -0.038(4)
C3S 0.046(3) 0.180(7) 0.076(5) -0.039(5) 0.010(3) -0.053(5)
C4S 0.131(6) 0.222(9) 0.193(8) 0.152(7) -0.102(6) -0.141(7)

loop_
_atom_type_symbol
_atom_type_description
_atom_type_scat_dispersion_real
_atom_type_scat_dispersion_imag
_atom_type_scat_source
C C 0.0033 0.0016 'International Tables Vol C Tables 4.2.6.8 and 6.1.1.4'
H H 0.0000 0.0000 'International Tables Vol C Tables 4.2.6.8 and 6.1.1.4'
O O 0.0106 0.0060 'International Tables Vol C Tables 4.2.6.8 and 6.1.1.4'

loop_
_geom_angle_atom_site_label_1
_geom_angle_atom_site_label_2
_geom_angle_atom_site_label_3
_geom_angle
C12 O1 C2 107.8(3)
C32 O3 C1 108.0(3)
O3 C1 C11 109.8(3)
O3 C1 C21 107.0(3)
C11 C1 C21 114.3(3)
O3 C1 C2 106.0(3)
C11 C1 C2 101.0(3)
C21 C1 C2 118.3(3)
O1 C2 C31 109.3(3)
O1 C2 C41 109.2(3)
C31 C2 C41 112.7(3)
O1 C2 C1 106.4(3)
C31 C2 C1 100.8(3)
C41 C2 C1 117.8(3)
C12 C11 C16 119.8(4)
C12 C11 C1 110.4(4)
C16 C11 C1 129.8(4)
C11 C12 C13 123.2(4)
C11 C12 O1 113.5(4)
C13 C12 O1 123.1(4)
C12 C13 C14 116.6(5)
C13 C14 C15 121.1(5)
C16 C15 C14 121.1(5)
C15 C16 C11 118.1(5)
C26 C21 C22 118.6(4)
C26 C21 C1 121.6(4)
C22 C21 C1 119.8(4)
O2 C22 C23 121.8(4)
O2 C22 C21 117.2(4)
C23 C22 C21 120.9(4)
C22 C23 C24 119.4(4)
C25 C24 C23 120.7(4)
C24 C25 C26 119.3(4)
C21 C26 C25 121.0(4)
C32 C31 C36 119.6(4)
C32 C31 C2 110.0(3)
C36 C31 C2 130.4(4)
O3 C32 C31 114.2(4)
O3 C32 C33 122.7(4)
C31 C32 C33 123.1(4)
C34 C33 C32 116.3(4)
C33 C34 C35 122.1(4)
C34 C35 C36 119.8(4)
C31 C36 C35 119.0(4)
C42 C41 C46 117.7(4)
C42 C41 C2 126.0(4)
C46 C41 C2 116.3(4)
O4 C42 C43 113.9(4)
O4 C42 C41 124.4(4)
C43 C42 C41 121.7(4)
C44 C43 C42 119.9(4)
C43 C44 C45 120.6(4)
C44 C45 C46 119.9(4)
C45 C46 C41 120.2(4)
C3S O1S C1S 114.1(5)
O1S C1S C2S 110.7(4)
O1S C3S C4S 110.2(5)

loop_
_geom_bond_atom_site_label_1
_geom_bond_atom_site_label_2
_geom_bond_distance
O1 C12 1.397(4)
O1 C2 1.465(4)
O2 C22 1.375(4)
O3 C32 1.369(4)
O3 C1 1.466(4)
O4 C42 1.360(4)
C1 C11 1.509(5)
C1 C21 1.524(5)
C1 C2 1.605(5)
C2 C31 1.504(5)
C2 C41 1.527(5)
C11 C12 1.370(5)
C11 C16 1.385(5)
C12 C13 1.376(5)
C13 C14 1.382(6)
C14 C15 1.387(6)
C15 C16 1.378(6)
C21 C26 1.385(5)
C21 C22 1.392(5)
C22 C23 1.382(5)
C23 C24 1.382(5)
C24 C25 1.381(5)
C25 C26 1.387(5)
C31 C32 1.374(5)
C31 C36 1.385(5)
C32 C33 1.388(5)
C33 C34 1.382(5)
C34 C35 1.390(6)
C35 C36 1.391(5)
C41 C42 1.388(5)
C41 C46 1.414(5)
C42 C43 1.387(5)
C43 C44 1.367(6)
C44 C45 1.382(5)
C45 C46 1.398(5)
O1S C3S 1.425(5)
O1S C1S 1.438(6)
C1S C2S 1.454(7)
C3S C4S 1.457(8)

loop_
_geom_torsion_atom_site_label_1
_geom_torsion_atom_site_label_2
_geom_torsion_atom_site_label_3
_geom_torsion_atom_site_label_4
_geom_torsion
C32 O3 C1 C11 -98.3(4)
C32 O3 C1 C21 137.2(3)
C32 O3 C1 C2 10.0(4)
C12 O1 C2 C31 -98.7(3)
C12 O1 C2 C41 137.5(3)
C12 O1 C2 C1 9.4(4)
O3 C1 C2 O1 -122.3(3)
C11 C1 C2 O1 -7.9(4)
C21 C1 C2 O1 117.6(4)
O3 C1 C2 C31 -8.3(4)
C11 C1 C2 C31 106.2(3)
C21 C1 C2 C31 -128.4(4)
O3 C1 C2 C41 114.8(4)
C11 C1 C2 C41 -130.7(3)
C21 C1 C2 C41 -5.3(5)
O3 C1 C11 C12 115.4(4)
C21 C1 C11 C12 -124.3(4)
C2 C1 C11 C12 3.7(4)
O3 C1 C11 C16 -64.2(5)
C21 C1 C11 C16 56.1(6)
C2 C1 C11 C16 -175.8(4)
C16 C11 C12 C13 -1.6(6)
C1 C11 C12 C13 178.8(4)
C16 C11 C12 O1 -178.4(3)
C1 C11 C12 O1 2.0(5)
C2 O1 C12 C11 -7.5(4)
C2 O1 C12 C13 175.7(4)
C11 C12 C13 C14 2.5(6)
O1 C12 C13 C14 179.0(3)
C12 C13 C14 C15 -2.0(6)
C13 C14 C15 C16 0.6(7)
C14 C15 C16 C11 0.4(7)
C12 C11 C16 C15 0.0(6)
C1 C11 C16 C15 179.6(4)
O3 C1 C21 C26 -3.2(5)
C11 C1 C21 C26 -124.9(4)
C2 C1 C21 C26 116.4(4)
O3 C1 C21 C22 174.5(3)
C11 C1 C21 C22 52.7(5)
C2 C1 C21 C22 -66.0(5)
C26 C21 C22 O2 -178.3(3)
C1 C21 C22 O2 4.0(5)
C26 C21 C22 C23 0.7(6)
C1 C21 C22 C23 -177.0(4)
O2 C22 C23 C24 179.6(4)
C21 C22 C23 C24 0.6(6)
C22 C23 C24 C25 -1.8(6)
C23 C24 C25 C26 1.6(6)
C22 C21 C26 C25 -0.9(6)
C1 C21 C26 C25 176.8(4)
C24 C25 C26 C21 -0.2(6)
O1 C2 C31 C32 115.7(4)
C41 C2 C31 C32 -122.6(4)
C1 C2 C31 C32 3.9(4)
O1 C2 C31 C36 -63.9(5)
C41 C2 C31 C36 57.7(6)
C1 C2 C31 C36 -175.7(4)
C1 O3 C32 C31 -8.1(5)
C1 O3 C32 C33 174.7(4)
C36 C31 C32 O3 -178.0(4)
C2 C31 C32 O3 2.3(5)
C36 C31 C32 C33 -0.8(6)
C2 C31 C32 C33 179.5(4)
O3 C32 C33 C34 178.2(4)
C31 C32 C33 C34 1.2(7)
C32 C33 C34 C35 -0.8(7)
C33 C34 C35 C36 -0.1(7)
C32 C31 C36 C35 -0.1(6)
C2 C31 C36 C35 179.6(4)
C34 C35 C36 C31 0.5(7)
O1 C2 C41 C42 -2.4(5)
C31 C2 C41 C42 -124.1(4)
C1 C2 C41 C42 119.0(4)
O1 C2 C41 C46 174.2(3)
C31 C2 C41 C46 52.5(4)
C1 C2 C41 C46 -64.3(4)
C46 C41 C42 O4 177.3(4)
C2 C41 C42 O4 -6.1(6)
C46 C41 C42 C43 -1.1(5)
C2 C41 C42 C43 175.5(4)
O4 C42 C43 C44 -177.6(4)
C41 C42 C43 C44 1.0(6)
C42 C43 C44 C45 0.3(6)
C43 C44 C45 C46 -1.5(6)
C44 C45 C46 C41 1.4(5)
C42 C41 C46 C45 -0.1(5)
C2 C41 C46 C45 -177.0(3)
C3S O1S C1S C2S 179.3(4)
C1S O1S C3S C4S 179.1(5)
